data_4068822
loop_
_publ_author_name
'Deng, Shining'
'Schwarzmaier, Christoph'
'Zabel, Manfred'
'Nixon, John F.'
'Timoshkin, Alexey Y.'
'Scheer, Manfred'

_publ_section_title
;
 Coordination Behavior of the 1,2,3-Triphosphaferrocene
 [Cp&#x2032;&#x2032;&#x2032;Fe(\h5-P3C2(H)Ph)] with Organometallic
 Moieties
;
_journal_issue 4
_journal_name_full Organometallics
_journal_page_first 1075
_journal_paper_doi 10.1021/om801118k
_journal_volume 28
_journal_year 2009
_chemical_compound_source 'see text'
_chemical_formula_moiety 'C40 H35 Fe O15 P3 W3, C H2 Cl2'
_chemical_formula_structural 'C40 H35 Fe O15 P3 W3, C H2 Cl2'
_chemical_formula_sum 'C41 H37 Cl2 Fe O15 P3 W3'
_chemical_formula_weight 1540.89
_chemical_name_systematic ?
_space_group_IT_number 2
_symmetry_cell_setting triclinic
_symmetry_Int_Tables_number 2
_symmetry_space_group_name_Hall '-P 1'
_symmetry_space_group_name_H-M 'P -1'
_atom_sites_solution_hydrogens geom
_atom_sites_solution_primary direct
_atom_sites_solution_secondary difmap
_cell_angle_alpha 78.287(4)
_cell_angle_beta 78.727(4)
_cell_angle_gamma 65.317(5)
_cell_formula_units_Z 2
_cell_length_a 11.4506(6)
_cell_length_b 12.8637(7)
_cell_length_c 18.9303(9)
_cell_measurement_reflns_used 19937
_cell_measurement_temperature 123
_cell_measurement_theta_max 62.1151
_cell_measurement_theta_min 2.3980
_cell_volume 2461.6(2)
_computing_cell_refinement
;
CrysAlis RED, Oxford Diffraction Ltd.,
Version 1.171.30.3 (release 12-05-2006 CrysAlis171 .NET)
;
_computing_data_collection
;
CrysAlis CCD, Oxford Diffraction Ltd.,
Version 1.171.30.3 (release 12-05-2006 CrysAlis171 .NET)
;
_computing_data_reduction
;
CrysAlis RED, Oxford Diffraction Ltd.,
Version 1.171.30.3 (release 12-05-2006 CrysAlis171 .NET)
;
_computing_molecular_graphics 'PLATON (Spek, 1990)'
_computing_publication_material 'PLATON (Spek, 2003)'
_computing_structure_refinement 'SHELXL-97 (Sheldrick, 1997)'
_computing_structure_solution 'SIR-97 (Altomare, 1993)'
_diffrn_ambient_temperature 123
_diffrn_detector_area_resol_mean 10.5431
_diffrn_measured_fraction_theta_full 0.978
_diffrn_measured_fraction_theta_max 0.978
_diffrn_measurement_details
;
  1 omega  -27.00   26.00   1.0000    8.0000
omega____ theta____ kappa____ phi______ omega'___ theta'___ frames
    -       -1.2571  -45.0000    0.0000    0.0000    0.0000 53

  2 omega  -72.00  -19.00   1.0000    8.0000
omega____ theta____ kappa____ phi______ omega'___ theta'___ frames
    -        2.5071  -45.0000    0.0000    0.0000    0.0000 53

  3 omega   14.00   64.00   1.0000    8.0000
omega____ theta____ kappa____ phi______ omega'___ theta'___ frames
    -        2.5071  -15.0000   26.0000    0.0000    0.0000 50

  4 omega  -81.00  -30.00   1.0000    8.0000
omega____ theta____ kappa____ phi______ omega'___ theta'___ frames
    -        2.5071  -15.0000   26.0000    0.0000    0.0000 51

  5 omega   23.00   80.00   1.0000    8.0000
omega____ theta____ kappa____ phi______ omega'___ theta'___ frames
    -        2.5071   75.0000  240.0000    0.0000    0.0000 57

  6 omega -111.00  -57.00   1.0000   12.0000
omega____ theta____ kappa____ phi______ omega'___ theta'___ frames
    -      -83.1433   45.0000  240.0000    0.0000    0.0000 54

  7 omega  -61.00   -8.00   1.0000   12.0000
omega____ theta____ kappa____ phi______ omega'___ theta'___ frames
    -      -83.1433   45.0000  120.0000    0.0000    0.0000 53

  8 omega -124.00  -71.00   1.0000   12.0000
omega____ theta____ kappa____ phi______ omega'___ theta'___ frames
    -      -83.1433  130.0000  170.0000    0.0000    0.0000 53

  9 omega -111.00  -57.00   1.0000   12.0000
omega____ theta____ kappa____ phi______ omega'___ theta'___ frames
    -      -83.1433   45.0000    0.0000    0.0000    0.0000 54

 10 omega -107.00  -54.00   1.0000   12.0000
omega____ theta____ kappa____ phi______ omega'___ theta'___ frames
    -      -83.1433  -52.0000  156.0000    0.0000    0.0000 53

 11 omega  -75.00  -22.00   1.0000   12.0000
omega____ theta____ kappa____ phi______ omega'___ theta'___ frames
    -      -83.1433  130.0000  170.0000    0.0000    0.0000 53

 12 omega -107.00  -53.00   1.0000   12.0000
omega____ theta____ kappa____ phi______ omega'___ theta'___ frames
    -      -83.1433  -62.0000  301.0000    0.0000    0.0000 54

 13 phi   -122.00  -58.00   1.0000   12.0000
omega____ theta____ kappa____ phi______ omega'___ theta'___ frames
 -40.0000  -83.1433    0.0000     -        0.0000    0.0000 64

 14 omega -108.00  -55.00   1.0000   12.0000
omega____ theta____ kappa____ phi______ omega'___ theta'___ frames
    -      -83.1433  -45.0000  240.0000    0.0000    0.0000 53

 15 phi     -2.00   62.00   1.0000   12.0000
omega____ theta____ kappa____ phi______ omega'___ theta'___ frames
 -40.0000  -83.1433    0.0000     -        0.0000    0.0000 64

 16 omega -116.00  -60.00   1.0000   12.0000
omega____ theta____ kappa____ phi______ omega'___ theta'___ frames
    -      -83.1433  113.0000  133.0000    0.0000    0.0000 56

 17 omega   61.00  118.00   1.0000   12.0000
omega____ theta____ kappa____ phi______ omega'___ theta'___ frames
    -       84.3933  -75.0000  240.0000    0.0000    0.0000 57

 18 omega  106.00  159.00   1.0000   12.0000
omega____ theta____ kappa____ phi______ omega'___ theta'___ frames
    -       84.3933   45.0000    0.0000    0.0000    0.0000 53

 19 omega   50.00   92.00   1.0000   12.0000
omega____ theta____ kappa____ phi______ omega'___ theta'___ frames
    -       84.3933 -118.0000   40.0000    0.0000    0.0000 42

 20 omega   61.00  118.00   1.0000   12.0000
omega____ theta____ kappa____ phi______ omega'___ theta'___ frames
    -       84.3933  -75.0000    0.0000    0.0000    0.0000 57

 21 omega   53.00  109.00   1.0000   12.0000
omega____ theta____ kappa____ phi______ omega'___ theta'___ frames
    -       84.3933   66.0000   96.0000    0.0000    0.0000 56

 22 omega  106.00  159.00   1.0000   12.0000
omega____ theta____ kappa____ phi______ omega'___ theta'___ frames
    -       84.3933   45.0000  240.0000    0.0000    0.0000 53

 23 omega   53.00  108.00   1.0000   12.0000
omega____ theta____ kappa____ phi______ omega'___ theta'___ frames
    -       84.3933   65.0000   27.0000    0.0000    0.0000 55

 24 phi     28.00   92.00   1.0000   12.0000
omega____ theta____ kappa____ phi______ omega'___ theta'___ frames
 -40.0000  -83.1433    0.0000     -        0.0000    0.0000 64

 25 phi   -150.00  -88.00   1.0000   12.0000
omega____ theta____ kappa____ phi______ omega'___ theta'___ frames
 -40.0000  -83.1433    0.0000     -        0.0000    0.0000 62

 26 phi     58.00  122.00   1.0000   12.0000
omega____ theta____ kappa____ phi______ omega'___ theta'___ frames
 -40.0000  -83.1433    0.0000     -        0.0000    0.0000 64

 27 phi   -180.00 -118.00   1.0000   12.0000
omega____ theta____ kappa____ phi______ omega'___ theta'___ frames
 -40.0000  -83.1433    0.0000     -        0.0000    0.0000 62

 28 phi    -32.00   32.00   1.0000   12.0000
omega____ theta____ kappa____ phi______ omega'___ theta'___ frames
 -40.0000  -83.1433    0.0000     -        0.0000    0.0000 64

 29 phi    -62.00    2.00   1.0000   12.0000
omega____ theta____ kappa____ phi______ omega'___ theta'___ frames
 -40.0000  -83.1433    0.0000     -        0.0000    0.0000 64

 30 phi    -92.00  -67.00   1.0000   12.0000
omega____ theta____ kappa____ phi______ omega'___ theta'___ frames
 -40.0000  -83.1433    0.0000     -        0.0000    0.0000 25

;
_diffrn_measurement_device_type 'Oxford Diffraction Gemini Ultra'
_diffrn_measurement_method omega-scan
_diffrn_radiation_monochromator graphite
_diffrn_radiation_probe x-ray
_diffrn_radiation_source 'Enhance (Cu) X-ray Source'
_diffrn_radiation_type CuK\a
_diffrn_radiation_wavelength 1.54184
_diffrn_reflns_av_R_equivalents 0.0219
_diffrn_reflns_av_sigmaI/netI 0.0169
_diffrn_reflns_limit_h_max 13
_diffrn_reflns_limit_h_min -13
_diffrn_reflns_limit_k_max 14
_diffrn_reflns_limit_k_min -14
_diffrn_reflns_limit_l_max 21
_diffrn_reflns_limit_l_min -20
_diffrn_reflns_number 23456
_diffrn_reflns_reduction_process
;
;
_diffrn_reflns_theta_full 62.17
_diffrn_reflns_theta_max 62.17
_diffrn_reflns_theta_min 2.40
_diffrn_standards_decay_% 0
_diffrn_standards_interval_count 0
_diffrn_standards_interval_time 0
_diffrn_standards_number 0
_exptl_absorpt_coefficient_mu 17.411
_exptl_absorpt_correction_T_max 1.00000
_exptl_absorpt_correction_T_min 0.61563
_exptl_absorpt_correction_type multi-scan
_exptl_absorpt_process_details
;
CrysAlis RED, Oxford Diffraction Ltd.,
Version 1.171.30.3 (release 12-05-2006 CrysAlis171 .NET)
Empirical absorption correction using spherical harmonics,
 implemented in SCALE3 ABSPACK scaling algorithm.
;
_exptl_crystal_colour puple
_exptl_crystal_density_diffrn 2.079
_exptl_crystal_density_method 'Not Measured'
_exptl_crystal_description prism
_exptl_crystal_F_000 1460
_exptl_crystal_size_max 0.200
_exptl_crystal_size_mid 0.170
_exptl_crystal_size_min 0.130
_refine_diff_density_max 2.298
_refine_diff_density_min -2.830
_refine_diff_density_rms 0.137
_refine_ls_extinction_method none
_refine_ls_goodness_of_fit_ref 1.034
_refine_ls_hydrogen_treatment constr
_refine_ls_matrix_type full
_refine_ls_number_parameters 595
_refine_ls_number_reflns 7607
_refine_ls_number_restraints 0
_refine_ls_restrained_S_all 1.034
_refine_ls_R_factor_all 0.0370
_refine_ls_R_factor_gt 0.0343
_refine_ls_shift/su_max 0.002
_refine_ls_shift/su_mean 0.000
_refine_ls_structure_factor_coef Fsqd
_refine_ls_weighting_details 'calc w=1/[\s^2^(Fo^2^)+(0.0427P)^2^+18.4209P] where P=(Fo^2^+2Fc^2^)/3'
_refine_ls_weighting_scheme calc
_refine_ls_wR_factor_gt 0.0848
_refine_ls_wR_factor_ref 0.0868
_reflns_number_gt 7083
_reflns_number_total 7607
_reflns_threshold_expression I>2\s(I)
_cod_data_source_file om801118k_si_003.cif
_cod_data_source_block ds280a
_cod_depositor_comments
;
The following automatic conversions were performed:

'_symmetry_cell_setting' value 'Triclinic' changed to 'triclinic'
according to /home/saulius/struct/CIF-dictionaries/cif_core.dic
dictionary named 'cif_core.dic' version 2.4.2 from 2011-04-26.

Automatic conversion script
Id: cif_fix_values 1715 2011-07-08 13:25:40Z adriana 
;
_cod_database_code 4068822

loop_
_symmetry_equiv_pos_site_id
_symmetry_equiv_pos_as_xyz
1 x,y,z
2 -x,-y,-z

loop_
_atom_site_aniso_label
_atom_site_aniso_U_11
_atom_site_aniso_U_22
_atom_site_aniso_U_33
_atom_site_aniso_U_23
_atom_site_aniso_U_13
_atom_site_aniso_U_12
W1 0.0156(2) 0.0127(2) 0.0598(2) -0.0029(1) -0.0121(1) -0.0014(1)
W2 0.0150(2) 0.0134(1) 0.0587(2) -0.0054(1) -0.0170(1) -0.0042(1)
W3 0.0096(1) 0.0285(2) 0.0522(2) 0.0075(1) -0.0059(1) -0.0024(1)
Fe1 0.0095(4) 0.0110(4) 0.0337(5) 0.0016(4) -0.0087(4) -0.0025(3)
P1 0.0124(7) 0.0127(7) 0.0473(9) 0.0013(6) -0.0111(6) -0.0026(6)
P2 0.0122(7) 0.0131(7) 0.0455(9) 0.0018(6) -0.0119(6) -0.0032(6)
P3 0.0107(7) 0.0177(7) 0.0445(9) 0.0035(6) -0.0086(6) -0.0030(6)
O1 0.016(3) 0.045(3) 0.087(4) -0.016(3) -0.014(2) -0.003(2)
O2 0.063(4) 0.034(3) 0.065(4) 0.007(3) -0.014(3) -0.012(3)
O3 0.031(3) 0.029(3) 0.163(7) -0.017(3) -0.022(4) -0.015(2)
O4 0.038(3) 0.036(3) 0.064(4) -0.014(3) -0.014(3) -0.013(2)
O5 0.060(4) 0.021(3) 0.068(4) -0.007(2) -0.027(3) 0.004(2)
O6 0.030(3) 0.044(3) 0.094(4) -0.032(3) -0.019(3) 0.001(2)
O7 0.037(3) 0.030(3) 0.130(6) -0.004(3) -0.007(3) -0.020(3)
O8 0.033(3) 0.032(3) 0.075(4) -0.015(3) -0.024(3) 0.007(2)
O9 0.056(3) 0.038(3) 0.047(3) 0.010(2) -0.027(2) -0.028(3)
O10 0.025(3) 0.054(3) 0.081(4) -0.026(3) -0.025(3) -0.007(2)
O11 0.027(3) 0.084(5) 0.144(7) 0.083(5) 0.008(4) 0.007(3)
O12 0.032(3) 0.109(5) 0.047(3) -0.015(3) -0.006(2) -0.029(3)
O13 0.031(3) 0.028(3) 0.059(3) -0.004(2) -0.018(2) 0.006(2)
O14 0.034(3) 0.045(3) 0.134(6) -0.026(4) 0.000(3) -0.025(3)
O15 0.021(3) 0.076(4) 0.068(4) 0.002(3) 0.005(3) -0.013(3)
C1 0.023(4) 0.023(3) 0.057(4) -0.008(3) -0.009(3) -0.003(3)
C2 0.025(4) 0.018(3) 0.080(6) -0.009(4) -0.010(4) 0.001(3)
C3 0.021(4) 0.020(3) 0.103(7) -0.011(4) -0.010(4) -0.008(3)
C4 0.018(3) 0.021(3) 0.071(6) -0.013(3) -0.019(3) -0.001(3)
C5 0.031(4) 0.016(4) 0.065(5) -0.004(3) -0.019(3) 0.001(3)
C6 0.019(3) 0.026(4) 0.079(5) -0.011(4) -0.023(4) -0.006(3)
C7 0.015(3) 0.019(3) 0.092(6) -0.002(3) -0.016(3) -0.008(3)
C8 0.027(4) 0.016(3) 0.061(5) -0.003(3) -0.023(3) -0.001(3)
C9 0.027(3) 0.023(3) 0.045(4) -0.002(3) -0.023(3) -0.011(3)
C10 0.015(3) 0.027(4) 0.074(5) -0.015(3) -0.014(3) -0.004(3)
C11 0.013(3) 0.061(6) 0.089(7) 0.030(5) 0.018(4) -0.004(4)
C12 0.014(3) 0.060(5) 0.040(4) 0.001(4) -0.005(3) -0.004(3)
C13 0.019(3) 0.036(4) 0.044(4) -0.010(3) -0.004(3) -0.007(3)
C14 0.016(3) 0.030(4) 0.093(6) -0.004(4) 0.006(4) -0.007(3)
C15 0.022(4) 0.042(4) 0.058(5) 0.006(3) -0.013(4) -0.008(3)
C16 0.016(3) 0.019(3) 0.037(3) 0.008(2) -0.007(2) -0.007(2)
C17 0.012(3) 0.015(3) 0.045(4) 0.006(3) -0.009(3) -0.004(2)
C18 0.019(3) 0.016(3) 0.045(4) 0.002(3) -0.013(3) -0.005(2)
C19 0.019(3) 0.024(3) 0.051(4) 0.003(3) -0.012(3) -0.006(3)
C20 0.016(3) 0.039(4) 0.064(5) 0.003(3) -0.016(3) -0.005(3)
C21 0.029(4) 0.042(4) 0.065(5) 0.012(4) -0.031(4) -0.004(3)
C22 0.032(4) 0.043(4) 0.056(5) 0.016(4) -0.024(4) -0.008(3)
C23 0.022(3) 0.033(4) 0.047(4) 0.006(3) -0.012(3) -0.009(3)
C24 0.015(3) 0.017(3) 0.037(3) -0.002(2) -0.008(2) -0.007(2)
C25 0.016(3) 0.012(3) 0.037(3) 0.001(2) -0.007(2) -0.006(2)
C26 0.021(3) 0.013(3) 0.028(3) 0.002(2) -0.010(2) -0.009(2)
C27 0.016(3) 0.017(3) 0.034(3) 0.001(2) -0.005(2) -0.010(2)
C28 0.011(3) 0.017(3) 0.038(3) 0.000(2) -0.006(2) -0.007(2)
C29 0.019(3) 0.028(3) 0.039(4) -0.007(3) -0.009(3) -0.009(3)
C30 0.025(4) 0.047(4) 0.059(5) -0.019(4) -0.021(3) -0.002(3)
C31 0.032(4) 0.051(4) 0.035(4) -0.010(3) -0.005(3) -0.020(3)
C32 0.033(4) 0.043(4) 0.047(4) -0.015(3) -0.004(3) -0.021(3)
C33 0.015(3) 0.012(3) 0.042(4) 0.000(2) -0.011(3) 0.000(2)
C34 0.018(3) 0.017(3) 0.047(4) 0.000(3) -0.014(3) -0.002(2)
C35 0.018(3) 0.027(3) 0.050(4) -0.011(3) -0.007(3) -0.003(3)
C36 0.027(3) 0.018(3) 0.051(4) 0.002(3) -0.008(3) -0.009(3)
C37 0.018(3) 0.017(3) 0.039(4) -0.002(3) -0.003(3) -0.004(2)
C38 0.030(4) 0.028(3) 0.046(4) -0.011(3) -0.005(3) -0.009(3)
C39 0.019(3) 0.020(3) 0.054(4) -0.003(3) -0.002(3) 0.001(3)
C40 0.028(3) 0.027(3) 0.042(4) 0.000(3) -0.001(3) -0.012(3)
Cl1 0.134(4) 0.212(6) 0.237(6) 0.182(5) -0.004(4) -0.031(4)
Cl2 0.0803(17) 0.0664(15) 0.0696(15) 0.0081(12) 0.0146(13) -0.0243(13)
C41 0.25(3) 0.075(11) 0.31(3) -0.012(15) 0.14(2) -0.061(14)

loop_
_atom_site_label
_atom_site_type_symbol
_atom_site_thermal_displace_type
_atom_site_fract_x
_atom_site_fract_y
_atom_site_fract_z
_atom_site_occupancy
_atom_site_U_iso_or_equiv
_atom_site_calc_flag
_atom_site_refinement_flags
W1 W Uani 0.83427(3) 0.40449(2) 0.67467(2) 1.000 0.0300(1) . .
W2 W Uani 0.37038(2) 0.72051(2) 0.60645(2) 1.000 0.0276(1) . .
W3 W Uani 0.22632(3) 0.83146(3) 0.88679(2) 1.000 0.0336(1) . .
Fe1 Fe Uani 0.62509(8) 0.78973(7) 0.73687(5) 1.000 0.0184(3) . .
P1 P Uani 0.69489(13) 0.59432(12) 0.72051(9) 1.000 0.0247(4) . .
P2 P Uani 0.49968(13) 0.70224(12) 0.70473(9) 1.000 0.0239(4) . .
P3 P Uani 0.43670(13) 0.77284(13) 0.80410(9) 1.000 0.0256(4) . .
O1 O Uani 1.1184(4) 0.3869(5) 0.6795(3) 1.000 0.0502(19) . .
O2 O Uani 0.8166(6) 0.2927(5) 0.8416(4) 1.000 0.058(2) . .
O3 O Uani 0.5820(5) 0.3749(5) 0.6551(5) 1.000 0.071(3) . .
O4 O Uani 0.8685(5) 0.5006(4) 0.5065(3) 1.000 0.0443(19) . .
O5 O Uani 0.9796(6) 0.1519(4) 0.6356(3) 1.000 0.054(2) . .
O6 O Uani 0.5979(5) 0.5519(5) 0.5056(4) 1.000 0.0562(19) . .
O7 O Uani 0.2882(5) 0.5151(5) 0.6893(4) 1.000 0.065(2) . .
O8 O Uani 0.1089(5) 0.8984(4) 0.6807(3) 1.000 0.0497(19) . .
O9 O Uani 0.4381(5) 0.9241(4) 0.5107(3) 1.000 0.0431(17) . .
O10 O Uani 0.2117(5) 0.7440(5) 0.4824(3) 1.000 0.0509(19) . .
O11 O Uani 0.3871(6) 0.6066(7) 0.9868(5) 1.000 0.113(3) . .
O12 O Uani 0.2939(5) 0.9710(6) 0.9818(3) 1.000 0.061(2) . .
O13 O Uani 0.0576(5) 1.0693(4) 0.7971(3) 1.000 0.0438(17) . .
O14 O Uani 0.1339(5) 0.6888(5) 0.8071(4) 1.000 0.067(2) . .
O15 O Uani -0.0127(5) 0.8598(5) 1.0074(3) 1.000 0.061(2) . .
C1 C Uani 1.0153(6) 0.3994(6) 0.6794(4) 1.000 0.035(2) . .
C2 C Uani 0.8224(7) 0.3339(6) 0.7828(5) 1.000 0.043(3) . .
C3 C Uani 0.6689(7) 0.3879(6) 0.6641(5) 1.000 0.047(3) . .
C4 C Uani 0.8527(6) 0.4691(6) 0.5676(5) 1.000 0.036(2) . .
C5 C Uani 0.9271(7) 0.2436(6) 0.6494(4) 1.000 0.039(3) . .
C6 C Uani 0.5223(6) 0.6095(6) 0.5448(5) 1.000 0.039(2) . .
C7 C Uani 0.3188(6) 0.5872(6) 0.6621(5) 1.000 0.041(2) . .
C8 C Uani 0.2056(6) 0.8355(5) 0.6555(4) 1.000 0.035(2) . .
C9 C Uani 0.4156(6) 0.8513(5) 0.5466(4) 1.000 0.0289(19) . .
C10 C Uani 0.2675(6) 0.7351(6) 0.5283(4) 1.000 0.038(2) . .
C11 C Uani 0.3278(7) 0.6871(8) 0.9504(6) 1.000 0.068(3) . .
C12 C Uani 0.2725(6) 0.9229(7) 0.9454(4) 1.000 0.043(2) . .
C13 C Uani 0.1194(6) 0.9846(6) 0.8268(4) 1.000 0.034(2) . .
C14 C Uani 0.1681(6) 0.7396(7) 0.8340(5) 1.000 0.050(3) . .
C15 C Uani 0.0723(7) 0.8502(7) 0.9633(4) 1.000 0.043(3) . .
C16 C Uani 0.5838(5) 0.7064(5) 0.8408(3) 1.000 0.0252(17) . .
C17 C Uani 0.6972(5) 0.6280(5) 0.8054(4) 1.000 0.0252(19) . .
C18 C Uani 0.8152(6) 0.5652(5) 0.8444(4) 1.000 0.0269(19) . .
C19 C Uani 0.9400(6) 0.5437(5) 0.8100(4) 1.000 0.0323(19) . .
C20 C Uani 1.0464(6) 0.4730(6) 0.8472(4) 1.000 0.042(2) . .
C21 C Uani 1.0271(7) 0.4269(7) 0.9185(5) 1.000 0.048(3) . .
C22 C Uani 0.9048(7) 0.4493(7) 0.9540(5) 1.000 0.047(3) . .
C23 C Uani 0.7978(6) 0.5198(6) 0.9168(4) 1.000 0.035(2) . .
C24 C Uani 0.6665(5) 0.9222(5) 0.7629(3) 1.000 0.0223(17) . .
C25 C Uani 0.5625(5) 0.9726(5) 0.7166(3) 1.000 0.0216(17) . .
C26 C Uani 0.6140(5) 0.9212(5) 0.6511(3) 1.000 0.0196(17) . .
C27 C Uani 0.7469(5) 0.8461(5) 0.6524(3) 1.000 0.0215(17) . .
C28 C Uani 0.7759(5) 0.8443(5) 0.7219(3) 1.000 0.0216(17) . .
C29 C Uani 0.6821(6) 0.9518(5) 0.8340(4) 1.000 0.0276(19) . .
C30 C Uani 0.8123(7) 0.8659(7) 0.8609(4) 1.000 0.044(3) . .
C31 C Uani 0.5760(7) 0.9506(7) 0.8972(4) 1.000 0.037(2) . .
C32 C Uani 0.6891(7) 1.0725(6) 0.8168(4) 1.000 0.038(2) . .
C33 C Uani 0.4315(5) 1.0782(5) 0.7164(3) 1.000 0.0243(19) . .
C34 C Uani 0.3389(6) 1.0591(5) 0.6759(4) 1.000 0.0282(19) . .
C35 C Uani 0.3593(6) 1.1129(6) 0.7895(4) 1.000 0.0324(19) . .
C36 C Uani 0.4644(6) 1.1789(5) 0.6715(4) 1.000 0.0325(19) . .
C37 C Uani 0.8419(6) 0.8007(5) 0.5873(3) 1.000 0.0260(19) . .
C38 C Uani 0.7784(6) 0.7729(6) 0.5335(4) 1.000 0.035(2) . .
C39 C Uani 0.9611(6) 0.6942(5) 0.6098(4) 1.000 0.0347(19) . .
C40 C Uani 0.8854(6) 0.9002(6) 0.5504(4) 1.000 0.0332(19) . .
Cl1 Cl Uani 0.5537(5) 0.5489(6) 0.1668(4) 1.000 0.243(3) . .
Cl2 Cl Uani 0.5930(3) 0.7220(2) 0.05768(14) 1.000 0.0799(9) . .
C41 C Uani 0.519(2) 0.6466(15) 0.1216(15) 1.000 0.241(15) . .
H16A H Uiso 0.58750 0.72400 0.88650 1.000 0.0300 calc R
H19A H Uiso 0.95340 0.57710 0.76110 1.000 0.0390 calc R
H20A H Uiso 1.13200 0.45680 0.82330 1.000 0.0490 calc R
H21A H Uiso 1.09970 0.37890 0.94350 1.000 0.0580 calc R
H22A H Uiso 0.89230 0.41740 1.00340 1.000 0.0570 calc R
H23A H Uiso 0.71270 0.53670 0.94150 1.000 0.0420 calc R
H26A H Uiso 0.56610 0.93520 0.61200 1.000 0.0240 calc R
H28A H Uiso 0.85690 0.79780 0.73920 1.000 0.0260 calc R
H30A H Uiso 0.81520 0.78730 0.86850 1.000 0.0530 calc R
H30B H Uiso 0.82000 0.88540 0.90670 1.000 0.0530 calc R
H30C H Uiso 0.88400 0.87080 0.82430 1.000 0.0530 calc R
H31A H Uiso 0.49540 0.96770 0.87800 1.000 0.0450 calc R
H31B H Uiso 0.56180 1.00910 0.92760 1.000 0.0450 calc R
H31C H Uiso 0.60290 0.87420 0.92650 1.000 0.0450 calc R
H32A H Uiso 0.75940 1.07130 0.77750 1.000 0.0450 calc R
H32B H Uiso 0.70550 1.09190 0.86030 1.000 0.0450 calc R
H32C H Uiso 0.60670 1.13060 0.80160 1.000 0.0450 calc R
H34A H Uiso 0.32640 0.98850 0.69920 1.000 0.0340 calc R
H34B H Uiso 0.37630 1.05160 0.62510 1.000 0.0340 calc R
H34C H Uiso 0.25520 1.12520 0.67790 1.000 0.0340 calc R
H35A H Uiso 0.27960 1.18160 0.78230 1.000 0.0380 calc R
H35B H Uiso 0.41410 1.13010 0.81530 1.000 0.0380 calc R
H35C H Uiso 0.33770 1.04940 0.81830 1.000 0.0380 calc R
H36A H Uiso 0.38480 1.24900 0.66800 1.000 0.0390 calc R
H36B H Uiso 0.50440 1.15960 0.62260 1.000 0.0390 calc R
H36C H Uiso 0.52480 1.19200 0.69530 1.000 0.0390 calc R
H38A H Uiso 0.73800 0.71960 0.55880 1.000 0.0410 calc R
H38B H Uiso 0.84440 0.73710 0.49440 1.000 0.0410 calc R
H38C H Uiso 0.71230 0.84440 0.51280 1.000 0.0410 calc R
H39A H Uiso 1.00060 0.71250 0.64460 1.000 0.0420 calc R
H39B H Uiso 1.02400 0.67150 0.56680 1.000 0.0420 calc R
H39C H Uiso 0.93480 0.63040 0.63260 1.000 0.0420 calc R
H40A H Uiso 0.80920 0.97030 0.53870 1.000 0.0390 calc R
H40B H Uiso 0.94340 0.87840 0.50550 1.000 0.0390 calc R
H40C H Uiso 0.93120 0.91480 0.58350 1.000 0.0390 calc R
H41A H Uiso 0.46290 0.70440 0.15430 1.000 0.2870 calc R
H41B H Uiso 0.45850 0.63860 0.09410 1.000 0.2870 calc R

loop_
_atom_type_symbol
_atom_type_description
_atom_type_scat_dispersion_real
_atom_type_scat_dispersion_imag
_atom_type_scat_source
W W -5.4734 5.5774 'International Tables Vol C Tables 4.2.6.8 and 6.1.1.4'
P P 0.2955 0.4335 'International Tables Vol C Tables 4.2.6.8 and 6.1.1.4'
O O 0.0492 0.0322 'International Tables Vol C Tables 4.2.6.8 and 6.1.1.4'
Fe Fe -1.1336 3.1974 'International Tables Vol C Tables 4.2.6.8 and 6.1.1.4'
Cl Cl 0.3639 0.7018 'International Tables Vol C Tables 4.2.6.8 and 6.1.1.4'
H H 0.0000 0.0000 'International Tables Vol C Tables 4.2.6.8 and 6.1.1.4'
C C 0.0181 0.0091 'International Tables Vol C Tables 4.2.6.8 and 6.1.1.4'

loop_
_geom_angle_atom_site_label_1
_geom_angle_atom_site_label_2
_geom_angle_atom_site_label_3
_geom_angle
_geom_angle_publ_flag
P1 W1 C1 99.7(2) yes
P1 W1 C2 85.2(2) yes
P1 W1 C3 88.4(2) yes
P1 W1 C4 96.7(2) yes
P1 W1 C5 171.1(2) yes
C1 W1 C2 90.5(3) yes
C1 W1 C3 171.9(3) yes
C1 W1 C4 88.1(3) yes
C1 W1 C5 86.3(3) yes
C2 W1 C3 90.4(4) yes
C2 W1 C4 177.8(3) yes
C2 W1 C5 88.1(3) yes
C3 W1 C4 90.7(3) yes
C3 W1 C5 85.7(3) yes
C4 W1 C5 90.1(3) yes
P2 W2 C6 95.6(2) yes
P2 W2 C7 91.3(2) yes
P2 W2 C8 92.4(2) yes
P2 W2 C9 92.2(2) yes
P2 W2 C10 180.0(3) yes
C6 W2 C7 91.5(3) yes
C6 W2 C8 171.9(3) yes
C6 W2 C9 87.8(3) yes
C6 W2 C10 84.5(3) yes
C7 W2 C8 89.5(3) yes
C7 W2 C9 176.4(3) yes
C7 W2 C10 88.7(3) yes
C8 W2 C9 90.8(3) yes
C8 W2 C10 87.6(3) yes
C9 W2 C10 87.8(3) yes
P3 W3 C11 82.1(3) yes
P3 W3 C12 95.8(2) yes
P3 W3 C13 100.0(2) yes
P3 W3 C14 88.5(2) yes
P3 W3 C15 169.7(2) yes
C11 W3 C12 87.6(4) yes
C11 W3 C13 176.6(4) yes
C11 W3 C14 91.9(4) yes
C11 W3 C15 87.8(4) yes
C12 W3 C13 89.6(3) yes
C12 W3 C14 175.6(3) yes
C12 W3 C15 85.6(3) yes
C13 W3 C14 90.8(3) yes
C13 W3 C15 90.2(3) yes
C14 W3 C15 89.9(3) yes
P1 Fe1 P2 53.18(6) yes
P1 Fe1 P3 86.77(6) yes
P1 Fe1 C16 75.54(17) yes
P1 Fe1 C17 45.51(19) yes
P1 Fe1 C24 149.13(18) yes
P1 Fe1 C25 162.44(16) yes
P1 Fe1 C26 123.07(17) yes
P1 Fe1 C27 101.44(17) yes
P1 Fe1 C28 113.10(17) yes
P2 Fe1 P3 53.27(6) yes
P2 Fe1 C16 81.52(18) yes
P2 Fe1 C17 81.83(18) yes
P2 Fe1 C24 157.68(18) yes
P2 Fe1 C25 119.16(18) yes
P2 Fe1 C26 102.34(18) yes
P2 Fe1 C27 117.98(17) yes
P2 Fe1 C28 155.16(17) yes
P3 Fe1 C16 45.83(18) yes
P3 Fe1 C17 76.38(18) yes
P3 Fe1 C24 113.90(17) yes
P3 Fe1 C25 100.36(17) yes
P3 Fe1 C26 121.00(18) yes
P3 Fe1 C27 160.01(17) yes
P3 Fe1 C28 151.57(17) yes
C16 Fe1 C17 38.8(2) yes
C16 Fe1 C24 101.9(2) yes
C16 Fe1 C25 120.8(2) yes
C16 Fe1 C26 159.5(2) yes
C16 Fe1 C27 153.8(2) yes
C16 Fe1 C28 117.3(2) yes
C17 Fe1 C24 114.8(2) yes
C17 Fe1 C25 151.8(2) yes
C17 Fe1 C26 161.1(3) yes
C17 Fe1 C27 122.3(2) yes
C17 Fe1 C28 102.6(2) yes
C24 Fe1 C25 40.3(2) yes
C24 Fe1 C26 67.1(2) yes
C24 Fe1 C27 67.1(2) yes
C24 Fe1 C28 40.1(2) yes
C25 Fe1 C26 39.8(2) yes
C25 Fe1 C27 67.0(2) yes
C25 Fe1 C28 66.9(2) yes
C26 Fe1 C27 39.6(2) yes
C26 Fe1 C28 66.1(2) yes
C27 Fe1 C28 39.3(2) yes
W1 P1 Fe1 159.05(8) yes
W1 P1 P2 128.19(8) yes
W1 P1 C17 124.9(2) yes
Fe1 P1 P2 63.78(6) yes
Fe1 P1 C17 60.5(2) yes
P2 P1 C17 99.3(2) yes
W2 P2 Fe1 140.88(7) yes
W2 P2 P1 130.59(8) yes
W2 P2 P3 129.43(8) yes
Fe1 P2 P1 63.03(6) yes
Fe1 P2 P3 62.64(7) yes
P1 P2 P3 99.45(9) yes
W3 P3 Fe1 156.88(8) yes
W3 P3 P2 133.92(9) yes
W3 P3 C16 120.0(2) yes
Fe1 P3 P2 64.09(7) yes
Fe1 P3 C16 59.8(2) yes
P2 P3 C16 98.3(2) yes
W1 C1 O1 173.4(6) yes
W1 C2 O2 178.4(7) yes
W1 C3 O3 175.9(8) yes
W1 C4 O4 176.6(6) yes
W1 C5 O5 179.5(8) yes
W2 C6 O6 173.1(8) yes
W2 C7 O7 176.5(8) yes
W2 C8 O8 175.9(7) yes
W2 C9 O9 176.8(7) yes
W2 C10 O10 178.0(7) yes
W3 C11 O11 178.3(8) yes
W3 C12 O12 175.5(7) yes
W3 C13 O13 176.8(7) yes
W3 C14 O14 177.8(8) yes
W3 C15 O15 178.6(7) yes
Fe1 C16 P3 74.4(2) yes
Fe1 C16 C17 71.8(4) yes
P3 C16 C17 122.9(5) yes
Fe1 C17 P1 74.0(3) yes
Fe1 C17 C16 69.4(3) yes
Fe1 C17 C18 134.1(5) yes
P1 C17 C16 120.0(5) yes
P1 C17 C18 120.5(5) yes
C16 C17 C18 119.2(6) no
C17 C18 C19 123.0(7) no
C17 C18 C23 117.8(7) no
C19 C18 C23 119.0(7) no
C18 C19 C20 120.1(7) no
C19 C20 C21 119.9(7) no
C20 C21 C22 120.9(8) no
C21 C22 C23 119.4(8) no
C18 C23 C22 120.6(7) no
Fe1 C24 C25 70.3(3) yes
Fe1 C24 C28 68.3(3) yes
Fe1 C24 C29 133.8(4) yes
C25 C24 C28 106.1(5) no
C25 C24 C29 132.8(5) no
C28 C24 C29 120.3(5) no
Fe1 C25 C24 69.4(3) yes
Fe1 C25 C26 68.1(3) yes
Fe1 C25 C33 136.7(4) yes
C24 C25 C26 106.3(5) no
C24 C25 C33 135.2(5) no
C26 C25 C33 117.1(5) no
Fe1 C26 C25 72.2(3) yes
Fe1 C26 C27 72.3(3) yes
C25 C26 C27 110.8(5) no
Fe1 C27 C26 68.1(3) yes
Fe1 C27 C28 68.2(3) yes
Fe1 C27 C37 137.9(4) yes
C26 C27 C28 105.8(5) no
C26 C27 C37 125.8(5) no
C28 C27 C37 127.2(6) no
Fe1 C28 C24 71.6(4) yes
Fe1 C28 C27 72.5(4) yes
C24 C28 C27 111.0(5) no
C24 C29 C30 110.6(5) no
C24 C29 C31 115.3(6) no
C24 C29 C32 107.2(6) no
C30 C29 C31 106.6(6) no
C30 C29 C32 106.6(6) no
C31 C29 C32 110.3(6) no
C25 C33 C34 110.2(5) no
C25 C33 C35 117.1(5) no
C25 C33 C36 104.9(5) no
C34 C33 C35 107.6(6) no
C34 C33 C36 107.6(5) no
C35 C33 C36 109.0(5) no
C27 C37 C38 111.7(6) no
C27 C37 C39 111.8(5) no
C27 C37 C40 105.1(5) no
C38 C37 C39 110.0(5) no
C38 C37 C40 109.3(5) no
C39 C37 C40 108.8(6) no
Fe1 C16 H16A 127.00 no
P3 C16 H16A 119.00 no
C17 C16 H16A 119.00 no
C18 C19 H19A 120.00 no
C20 C19 H19A 120.00 no
C19 C20 H20A 120.00 no
C21 C20 H20A 120.00 no
C20 C21 H21A 120.00 no
C22 C21 H21A 120.00 no
C21 C22 H22A 120.00 no
C23 C22 H22A 120.00 no
C18 C23 H23A 120.00 no
C22 C23 H23A 120.00 no
Fe1 C26 H26A 122.00 no
C25 C26 H26A 125.00 no
C27 C26 H26A 125.00 no
Fe1 C28 H28A 123.00 no
C24 C28 H28A 125.00 no
C27 C28 H28A 125.00 no
C29 C30 H30A 109.00 no
C29 C30 H30B 109.00 no
C29 C30 H30C 109.00 no
H30A C30 H30B 110.00 no
H30A C30 H30C 109.00 no
H30B C30 H30C 110.00 no
C29 C31 H31A 110.00 no
C29 C31 H31B 109.00 no
C29 C31 H31C 109.00 no
H31A C31 H31B 109.00 no
H31A C31 H31C 109.00 no
H31B C31 H31C 109.00 no
C29 C32 H32A 109.00 no
C29 C32 H32B 110.00 no
C29 C32 H32C 109.00 no
H32A C32 H32B 110.00 no
H32A C32 H32C 109.00 no
H32B C32 H32C 109.00 no
C33 C34 H34A 109.00 no
C33 C34 H34B 109.00 no
C33 C34 H34C 109.00 no
H34A C34 H34B 110.00 no
H34A C34 H34C 109.00 no
H34B C34 H34C 110.00 no
C33 C35 H35A 110.00 no
C33 C35 H35B 109.00 no
C33 C35 H35C 109.00 no
H35A C35 H35B 109.00 no
H35A C35 H35C 110.00 no
H35B C35 H35C 109.00 no
C33 C36 H36A 109.00 no
C33 C36 H36B 109.00 no
C33 C36 H36C 109.00 no
H36A C36 H36B 109.00 no
H36A C36 H36C 110.00 no
H36B C36 H36C 110.00 no
C37 C38 H38A 110.00 no
C37 C38 H38B 109.00 no
C37 C38 H38C 109.00 no
H38A C38 H38B 109.00 no
H38A C38 H38C 110.00 no
H38B C38 H38C 109.00 no
C37 C39 H39A 109.00 no
C37 C39 H39B 110.00 no
C37 C39 H39C 109.00 no
H39A C39 H39B 110.00 no
H39A C39 H39C 109.00 no
H39B C39 H39C 109.00 no
C37 C40 H40A 109.00 no
C37 C40 H40B 109.00 no
C37 C40 H40C 110.00 no
H40A C40 H40B 109.00 no
H40A C40 H40C 110.00 no
H40B C40 H40C 109.00 no
Cl1 C41 Cl2 137.8(17) yes
Cl1 C41 H41A 103.00 no
Cl1 C41 H41B 103.00 no
Cl2 C41 H41A 103.00 no
Cl2 C41 H41B 103.00 no
H41A C41 H41B 105.00 no

loop_
_geom_bond_atom_site_label_1
_geom_bond_atom_site_label_2
_geom_bond_distance
_geom_bond_publ_flag
W1 P1 2.5154(15) yes
W1 C1 2.065(8) yes
W1 C2 2.067(9) yes
W1 C3 2.043(9) yes
W1 C4 2.034(9) yes
W1 C5 2.002(7) yes
W2 P2 2.5135(17) yes
W2 C6 2.058(8) yes
W2 C7 2.066(8) yes
W2 C8 2.038(7) yes
W2 C9 2.027(7) yes
W2 C10 1.999(8) yes
W3 P3 2.5119(17) yes
W3 C11 2.021(10) yes
W3 C12 2.043(8) yes
W3 C13 2.071(7) yes
W3 C14 2.058(8) yes
W3 C15 2.014(8) yes
Fe1 P1 2.3653(17) yes
Fe1 P2 2.3808(19) yes
Fe1 P3 2.3508(19) yes
Fe1 C16 2.109(6) yes
Fe1 C17 2.140(7) yes
Fe1 C24 2.116(6) yes
Fe1 C25 2.128(6) yes
Fe1 C26 2.073(6) yes
Fe1 C27 2.128(6) yes
Fe1 C28 2.073(6) yes
Cl1 C41 1.32(2) yes
Cl2 C41 1.71(3) yes
P1 P2 2.125(2) yes
P1 C17 1.755(7) yes
P2 P3 2.121(2) yes
P3 C16 1.751(6) yes
O1 C1 1.123(9) yes
O2 C2 1.134(12) yes
O3 C3 1.124(11) yes
O4 C4 1.151(11) yes
O5 C5 1.137(9) yes
O6 C6 1.134(10) yes
O7 C7 1.120(10) yes
O8 C8 1.145(9) yes
O9 C9 1.131(9) yes
O10 C10 1.137(10) yes
O11 C11 1.146(13) yes
O12 C12 1.133(10) yes
O13 C13 1.126(9) yes
O14 C14 1.125(11) yes
O15 C15 1.133(10) yes
C16 C17 1.412(9) no
C17 C18 1.503(10) no
C18 C23 1.387(10) no
C18 C19 1.386(10) no
C19 C20 1.399(10) no
C20 C21 1.375(12) no
C21 C22 1.367(13) no
C22 C23 1.403(12) no
C24 C28 1.436(8) no
C24 C29 1.532(9) no
C24 C25 1.463(9) no
C25 C26 1.430(8) no
C25 C33 1.547(9) no
C26 C27 1.424(9) no
C27 C37 1.510(8) no
C27 C28 1.412(8) no
C29 C31 1.532(11) no
C29 C32 1.553(10) no
C29 C30 1.548(11) no
C33 C36 1.542(9) no
C33 C34 1.544(10) no
C33 C35 1.514(9) no
C37 C40 1.552(10) no
C37 C38 1.532(10) no
C37 C39 1.533(9) no
C16 H16A 0.9500 no
C19 H19A 0.9500 no
C20 H20A 0.9500 no
C21 H21A 0.9500 no
C22 H22A 0.9500 no
C23 H23A 0.9500 no
C26 H26A 0.9500 no
C28 H28A 0.9500 no
C30 H30B 0.9800 no
C30 H30A 0.9800 no
C30 H30C 0.9800 no
C31 H31B 0.9800 no
C31 H31A 0.9800 no
C31 H31C 0.9800 no
C32 H32B 0.9800 no
C32 H32C 0.9800 no
C32 H32A 0.9800 no
C34 H34C 0.9800 no
C34 H34A 0.9800 no
C34 H34B 0.9800 no
C35 H35C 0.9800 no
C35 H35B 0.9800 no
C35 H35A 0.9800 no
C36 H36B 0.9800 no
C36 H36A 0.9800 no
C36 H36C 0.9800 no
C38 H38B 0.9800 no
C38 H38A 0.9800 no
C38 H38C 0.9800 no
C39 H39B 0.9800 no
C39 H39C 0.9800 no
C39 H39A 0.9800 no
C40 H40C 0.9800 no
C40 H40A 0.9800 no
C40 H40B 0.9800 no
C41 H41A 0.9900 no
C41 H41B 0.9900 no

loop_
_geom_contact_atom_site_label_1
_geom_contact_atom_site_label_2
_geom_contact_distance
_geom_contact_site_symmetry_2
_geom_contact_publ_flag
W1 C19 4.015(7) . no
W1 H39C 3.4500 . no
W3 H35C 3.4700 . no
Fe1 H34A 3.4100 . no
Fe1 H38A 3.5200 . no
Cl1 O7 3.339(10) 2_666 no
Cl1 C7 3.619(11) 2_666 no
Cl2 H31C 2.8500 1_554 no
P1 C3 3.196(8) . no
P1 C4 3.414(9) . no
P1 C16 2.748(6) . no
P1 C18 2.831(8) . no
P1 C27 3.482(6) . no
P1 P3 3.240(2) . no
P1 C1 3.514(8) . no
P1 C2 3.119(8) . no
P2 C7 3.291(8) . no
P2 C8 3.302(7) . no
P2 C9 3.289(7) . no
P2 C16 2.939(6) . no
P2 C26 3.475(6) . no
P2 C6 3.400(9) . no
P2 C17 2.967(7) . no
P3 C12 3.393(8) . no
P3 C17 2.782(7) . no
P3 C13 3.522(8) . no
P3 C25 3.443(6) . no
P3 C11 3.000(11) . no
P3 P1 3.240(2) . no
P3 C14 3.207(8) . no
P1 H39C 3.0800 . no
P1 H19A 3.1100 . no
P3 H16A 2.3600 . no
P3 H34A 3.0100 . no
O1 C19 3.310(9) . no
O1 O7 3.079(8) 1_655 no
O1 C20 3.410(9) . no
O2 O13 3.168(8) 1_645 no
O2 C23 3.413(10) . no
O3 C36 3.259(9) 1_545 no
O3 C7 3.111(10) . no
O3 C6 3.196(11) . no
O3 O7 3.089(9) . no
O4 C39 3.378(8) 2_766 no
O4 O4 2.967(9) 2_766 no
O4 C4 3.373(10) 2_766 no
O4 O6 2.889(9) . no
O4 C38 3.331(9) . no
O5 O8 2.981(7) 1_645 no
O5 O13 3.198(8) 1_645 no
O5 O10 3.135(9) 2_666 no
O6 C4 3.043(10) . no
O6 O4 2.889(9) . no
O6 C3 3.327(11) . no
O6 C6 3.289(10) 2_666 no
O6 O6 3.107(9) 2_666 no
O7 O3 3.089(9) . no
O7 Cl1 3.339(10) 2_666 no
O7 O14 3.205(9) . no
O7 O1 3.079(8) 1_455 no
O8 C13 3.222(9) . no
O8 C14 3.203(10) . no
O8 O5 2.981(7) 1_465 no
O8 O14 3.175(9) . no
O8 O13 3.227(7) . no
O9 O9 2.784(8) 2_676 no
O9 C26 3.308(8) 2_676 no
O10 C3 3.306(10) 2_666 no
O10 O5 3.135(9) 2_666 no
O10 C5 3.155(10) 2_666 no
O11 O11 2.913(12) 2_667 no
O11 C23 3.258(11) 2_667 no
O12 C31 3.242(11) . no
O12 O15 3.036(9) 2_577 no
O13 C5 3.372(9) 1_465 no
O13 O2 3.168(8) 1_465 no
O13 C2 3.342(9) 1_465 no
O13 O8 3.227(7) . no
O13 O5 3.198(8) 1_465 no
O14 O7 3.205(9) . no
O14 C7 3.256(11) . no
O14 C20 3.234(10) 1_455 no
O14 C8 3.263(10) . no
O14 O8 3.175(9) . no
O15 C12 3.239(10) 2_577 no
O15 O12 3.036(9) 2_577 no
O1 H19A 2.9100 . no
O1 H36A 2.8100 1_645 no
O3 H36C 2.6300 1_545 no
O4 H38B 2.9000 . no
O4 H39B 2.5800 2_766 no
O4 H38A 2.8600 . no
O5 H40B 2.7000 2_766 no
O8 H40C 2.9200 1_455 no
O9 H38C 2.8700 . no
O9 H34B 2.7800 . no
O9 H26A 2.6900 . no
O9 H36B 2.8000 2_676 no
O9 H38C 2.7400 2_676 no
O9 H26A 2.6300 2_676 no
O9 H40A 2.8400 2_676 no
O10 H39B 2.7900 1_455 no
O10 H40B 2.8200 1_455 no
O11 H23A 2.5900 2_667 no
O11 H41B 2.5000 1_556 no
O12 H31A 2.7100 . no
O12 H31B 2.7200 2_677 no
O12 H30B 2.8400 2_677 no
O14 H30C 2.8500 1_455 no
O15 H30B 2.8400 1_455 no
C1 P1 3.514(8) . no
C1 C19 3.161(10) . no
C1 C39 3.582(9) . no
C1 C4 2.851(11) . no
C1 C5 2.781(11) . no
C1 C2 2.935(12) . no
C2 C17 3.527(9) . no
C2 C18 3.374(10) . no
C2 C3 2.918(13) . no
C2 C5 2.830(11) . no
C2 C1 2.935(12) . no
C2 P1 3.119(8) . no
C2 O13 3.342(9) 1_645 no
C3 C2 2.918(13) . no
C3 O10 3.306(10) 2_666 no
C3 P1 3.196(8) . no
C3 O6 3.327(11) . no
C3 C5 2.751(12) . no
C3 C6 3.304(12) . no
C3 C4 2.901(12) . no
C4 P1 3.414(9) . no
C4 C38 3.581(10) . no
C4 C6 3.518(11) . no
C4 O6 3.043(10) . no
C4 C1 2.851(11) . no
C4 C5 2.858(11) . no
C4 O4 3.373(10) 2_766 no
C4 C3 2.901(12) . no
C5 C1 2.781(11) . no
C5 O13 3.372(9) 1_645 no
C5 O10 3.155(10) 2_666 no
C5 C2 2.830(11) . no
C5 C3 2.751(12) . no
C5 C4 2.858(11) . no
C6 O3 3.196(11) . no
C6 O6 3.289(10) 2_666 no
C6 P2 3.400(9) . no
C6 C9 2.832(9) . no
C6 C7 2.953(12) . no
C6 C3 3.304(12) . no
C6 C10 2.727(11) . no
C6 C4 3.518(11) . no
C7 P2 3.291(8) . no
C7 C6 2.953(12) . no
C7 Cl1 3.619(11) 2_666 no
C7 C10 2.841(11) . no
C7 O3 3.111(10) . no
C7 O14 3.256(11) . no
C7 C8 2.888(9) . no
C8 O14 3.263(10) . no
C8 C9 2.894(11) . no
C8 P2 3.302(7) . no
C8 C14 3.363(12) . no
C8 C7 2.888(9) . no
C8 C10 2.793(10) . no
C9 P2 3.289(7) . no
C9 C8 2.894(11) . no
C9 C6 2.832(9) . no
C9 C10 2.791(10) . no
C10 C9 2.791(10) . no
C10 C6 2.727(11) . no
C10 C7 2.841(11) . no
C10 C8 2.793(10) . no
C11 C14 2.932(13) . no
C11 C15 2.797(13) . no
C11 P3 3.000(11) . no
C11 C12 2.813(13) . no
C11 C16 3.314(12) . no
C12 P3 3.393(8) . no
C12 C15 2.757(12) . no
C12 C11 2.813(13) . no
C12 C31 3.564(12) . no
C12 C13 2.898(11) . no
C12 O15 3.239(10) 2_577 no
C13 C14 2.941(11) . no
C13 P3 3.522(8) . no
C13 O8 3.222(9) . no
C13 C15 2.894(11) . no
C13 C12 2.898(11) . no
C14 C15 2.877(12) . no
C14 C11 2.932(13) . no
C14 C8 3.363(12) . no
C14 P3 3.207(8) . no
C14 O8 3.203(10) . no
C14 C13 2.941(11) . no
C15 C14 2.877(12) . no
C15 C11 2.797(13) . no
C15 C12 2.757(12) . no
C15 C13 2.894(11) . no
C16 P2 2.939(6) . no
C16 C18 2.515(9) . no
C16 C31 3.479(10) . no
C16 P1 2.748(6) . no
C16 W3 3.712(6) . no
C16 C24 3.281(8) . no
C16 C28 3.571(9) . no
C17 P2 2.967(7) . no
C17 W1 3.802(7) . no
C17 P3 2.782(7) . no
C17 C24 3.586(8) . no
C17 C28 3.287(9) . no
C18 C2 3.374(10) . no
C19 W1 4.015(7) . no
C19 C1 3.161(10) . no
C19 O1 3.310(9) . no
C20 O14 3.234(10) 1_655 no
C20 O1 3.410(9) . no
C21 C22 3.508(13) 2_767 no
C22 C21 3.508(13) 2_767 no
C23 O2 3.413(10) . no
C23 O11 3.258(11) 2_667 no
C24 C27 2.347(8) . no
C24 C33 2.782(9) . no
C24 C17 3.586(8) . no
C24 C16 3.281(8) . no
C24 C26 2.314(8) . no
C25 P3 3.443(6) . no
C25 C29 2.744(9) . no
C25 C27 2.348(8) . no
C25 C28 2.316(9) . no
C26 C28 2.261(9) . no
C26 P2 3.475(6) . no
C26 C33 2.540(8) . no
C26 O9 3.308(8) 2_676 no
C26 C24 2.314(8) . no
C26 C37 2.612(9) . no
C27 P1 3.482(6) . no
C27 C24 2.347(8) . no
C27 C25 2.348(8) . no
C28 C29 2.575(9) . no
C28 C37 2.618(8) . no
C28 C16 3.571(9) . no
C28 C26 2.261(9) . no
C28 C25 2.316(9) . no
C28 C17 3.287(9) . no
C29 C35 3.575(10) . no
C31 O12 3.242(11) . no
C31 C16 3.479(10) . no
C31 C35 3.255(11) . no
C31 C12 3.564(12) . no
C35 C31 3.255(11) . no
C35 C29 3.575(10) . no
C36 O3 3.259(9) 1_565 no
C38 C4 3.581(10) . no
C38 O4 3.331(9) . no
C39 O4 3.378(8) 2_766 no
C39 C1 3.582(9) . no
C1 H39C 2.7300 . no
C1 H19A 2.7900 . no
C4 H38A 2.9100 . no
C9 H26A 2.9300 . no
C9 H34B 3.0600 . no
C12 H35C 2.7800 . no
C12 H31A 2.8500 . no
C13 H34A 3.0400 . no
C13 H35C 2.9200 . no
C14 H30C 3.0000 1_455 no
C16 H31C 3.0500 . no
C16 H23A 2.7000 . no
C17 H16A 2.0400 . no
C18 H30A 2.9800 . no
C19 H28A 3.0800 . no
C23 H16A 2.7700 . no
C24 H28A 2.1200 . no
C25 H31A 3.0000 . no
C25 H32C 3.0800 . no
C25 H26A 2.1200 . no
C26 H38C 2.8400 . no
C26 H38A 3.1000 . no
C26 H36B 2.7700 . no
C26 H40A 2.9500 . no
C26 H34B 2.6200 . no
C26 H34A 3.0300 . no
C27 H26A 2.1100 . no
C27 H28A 2.1000 . no
C28 H30C 2.6400 . no
C28 H39A 2.7400 . no
C28 H40C 3.0700 . no
C28 H30A 2.8000 . no
C29 H35B 3.0000 . no
C30 H28A 2.5100 . no
C31 H35C 3.0400 . no
C31 H35B 2.7000 . no
C31 H16A 2.9100 . no
C32 H35B 2.9200 . no
C32 H41A 2.7700 2_676 no
C32 H36C 3.0100 . no
C34 H26A 2.6200 . no
C35 H32C 2.9900 . no
C35 H31A 2.4600 . no
C36 H32C 3.0300 . no
C38 H26A 2.8400 . no
C39 H28A 2.8400 . no
C39 H19A 2.9600 . no
H16A C31 2.9100 . no
H16A C23 2.7700 . no
H16A H23A 2.3700 . no
H16A H31C 2.3000 . no
H19A P1 3.1100 . no
H19A H28A 2.5600 . no
H19A H39C 2.4200 . no
H19A C39 2.9600 . no
H19A C1 2.7900 . no
H19A O1 2.9100 . no
H23A O11 2.5900 2_667 no
H23A H16A 2.3700 . no
H23A C16 2.7000 . no
H26A O9 2.6900 . no
H26A C9 2.9300 . no
H26A C34 2.6200 . no
H26A O9 2.6300 2_676 no
H26A C38 2.8400 . no
H26A H34B 2.0600 . no
H26A H38C 2.3900 . no
H28A C19 3.0800 . no
H28A C30 2.5100 . no
H28A C39 2.8400 . no
H28A H39A 2.2900 . no
H28A H30C 2.1500 . no
H28A H19A 2.5600 . no
H28A H30A 2.3900 . no
H30A C18 2.9800 . no
H30A C28 2.8000 . no
H30A H28A 2.3900 . no
H30A H31C 2.3600 . no
H30B O12 2.8400 2_677 no
H30B O15 2.8400 1_655 no
H30B H31C 2.5000 . no
H30B H32B 2.4800 . no
H30C O14 2.8500 1_655 no
H30C C14 3.0000 1_655 no
H30C C28 2.6400 . no
H30C H32A 2.4400 . no
H30C H28A 2.1500 . no
H31A C25 3.0000 . no
H31A C35 2.4600 . no
H31A H35C 2.0900 . no
H31A O12 2.7100 . no
H31A H35B 2.1100 . no
H31A C12 2.8500 . no
H31B H32B 2.3600 . no
H31B O12 2.7200 2_677 no
H31C H16A 2.3000 . no
H31C H30B 2.5000 . no
H31C C16 3.0500 . no
H31C H30A 2.3600 . no
H31C Cl2 2.8500 1_556 no
H32A H30C 2.4400 . no
H32B H41A 2.5200 2_676 no
H32B H30B 2.4800 . no
H32B H31B 2.3600 . no
H32C C35 2.9900 . no
H32C H36C 2.2400 . no
H32C C36 3.0300 . no
H32C H35B 2.1700 . no
H32C C25 3.0800 . no
H32C H41A 2.2100 2_676 no
H34A C13 3.0400 . no
H34A H35C 2.5700 . no
H34A P3 3.0100 . no
H34A C26 3.0300 . no
H34A Fe1 3.4100 . no
H34B O9 2.7800 . no
H34B H36B 2.3900 . no
H34B H26A 2.0600 . no
H34B C26 2.6200 . no
H34B C9 3.0600 . no
H34C H35A 2.3400 . no
H34C H36A 2.5500 . no
H35A H34C 2.3400 . no
H35A H36A 2.4400 . no
H35B C29 3.0000 . no
H35B C31 2.7000 . no
H35B H36C 2.5300 . no
H35B C32 2.9200 . no
H35B H31A 2.1100 . no
H35B H32C 2.1700 . no
H35C W3 3.4700 . no
H35C C12 2.7800 . no
H35C C13 2.9200 . no
H35C H34A 2.5700 . no
H35C C31 3.0400 . no
H35C H31A 2.0900 . no
H36A H34C 2.5500 . no
H36A O1 2.8100 1_465 no
H36A H35A 2.4400 . no
H36B C26 2.7700 . no
H36B H34B 2.3900 . no
H36B O9 2.8000 2_676 no
H36C H32C 2.2400 . no
H36C O3 2.6300 1_565 no
H36C C32 3.0100 . no
H36C H35B 2.5300 . no
H38A Fe1 3.5200 . no
H38A O4 2.8600 . no
H38A C26 3.1000 . no
H38A C4 2.9100 . no
H38B H40B 2.5700 . no
H38B O4 2.9000 . no
H38B H39B 2.4500 . no
H38C O9 2.8700 . no
H38C C26 2.8400 . no
H38C H26A 2.3900 . no
H38C H40A 2.4800 . no
H38C O9 2.7400 2_676 no
H39A H40C 2.4800 . no
H39A C28 2.7400 . no
H39A H28A 2.2900 . no
H39B O10 2.7900 1_655 no
H39B H38B 2.4500 . no
H39B H40B 2.5300 . no
H39B O4 2.5800 2_766 no
H39C C1 2.7300 . no
H39C H19A 2.4200 . no
H39C W1 3.4500 . no
H39C P1 3.0800 . no
H40A C26 2.9500 . no
H40A H38C 2.4800 . no
H40A O9 2.8400 2_676 no
H40B O5 2.7000 2_766 no
H40B O10 2.8200 1_655 no
H40B H38B 2.5700 . no
H40B H39B 2.5300 . no
H40C O8 2.9200 1_655 no
H40C C28 3.0700 . no
H40C H39A 2.4800 . no
H41A C32 2.7700 2_676 no
H41A H32B 2.5200 2_676 no
H41A H32C 2.2100 2_676 no
H41B O11 2.5000 1_554 no

loop_
_geom_hbond_atom_site_label_D
_geom_hbond_atom_site_label_H
_geom_hbond_atom_site_label_A
_geom_hbond_distance_DH
_geom_hbond_distance_HA
_geom_hbond_distance_DA
_geom_hbond_angle_DHA
_geom_hbond_site_symmetry_A
_geom_hbond_publ_flag
C23 H23A O11 0.9500 2.5900 3.258(11) 128.00 2_667 yes
C39 H39B O4 0.9800 2.5800 3.378(8) 139.00 2_766 yes
C41 H41B O11 0.9900 2.5000 3.43(3) 156.00 1_554 yes

loop_
_geom_torsion_atom_site_label_1
_geom_torsion_atom_site_label_2
_geom_torsion_atom_site_label_3
_geom_torsion_atom_site_label_4
_geom_torsion
_geom_torsion_publ_flag
C1 W1 P1 Fe1 39.6(3) no
C2 W1 P1 Fe1 129.3(3) no
C3 W1 P1 Fe1 -140.2(3) no
C4 W1 P1 Fe1 -49.6(3) no
C1 W1 P1 P2 158.4(2) no
C2 W1 P1 P2 -111.9(3) no
C3 W1 P1 P2 -21.3(3) no
C4 W1 P1 P2 69.2(2) no
C1 W1 P1 C17 -58.5(3) no
C2 W1 P1 C17 31.2(4) no
C3 W1 P1 C17 121.8(4) no
C4 W1 P1 C17 -147.7(4) no
C7 W2 P2 Fe1 -177.4(2) no
C8 W2 P2 Fe1 -87.9(2) no
C9 W2 P2 Fe1 3.0(2) no
C6 W2 P2 P1 -5.2(2) no
C7 W2 P2 P1 86.4(2) no
C8 W2 P2 P1 175.9(2) no
C9 W2 P2 P1 -93.2(2) no
C6 W2 P2 P3 -175.1(2) no
C7 W2 P2 P3 -83.5(2) no
C8 W2 P2 P3 6.0(2) no
C9 W2 P2 P3 96.9(2) no
C6 W2 P2 Fe1 91.0(2) no
C13 W3 P3 P2 -75.2(2) no
C12 W3 P3 Fe1 -30.5(3) no
C13 W3 P3 Fe1 60.1(3) no
C11 W3 P3 Fe1 -117.2(3) no
C11 W3 P3 P2 107.5(3) no
C12 W3 P3 P2 -165.7(2) no
C12 W3 P3 C16 52.3(3) no
C14 W3 P3 P2 15.4(3) no
C11 W3 P3 C16 -34.5(4) no
C14 W3 P3 Fe1 150.7(3) no
C13 W3 P3 C16 142.8(3) no
C14 W3 P3 C16 -126.6(3) no
C24 Fe1 P1 P2 179.2(3) no
C16 Fe1 C17 C18 -111.2(8) no
P1 Fe1 C27 C26 129.0(3) no
P3 Fe1 C17 C18 -143.8(7) no
C16 Fe1 C27 C26 -150.6(5) no
C17 Fe1 C27 C26 173.1(3) no
P2 Fe1 C27 C26 74.8(3) no
P2 Fe1 P1 W1 129.9(2) no
P3 Fe1 P1 W1 175.0(2) no
C16 Fe1 P1 W1 -140.0(3) no
C17 Fe1 P1 W1 -111.0(3) no
C24 Fe1 P1 W1 -50.9(4) no
C26 Fe1 P1 W1 49.6(3) no
C27 Fe1 P1 W1 13.4(3) no
C28 Fe1 P1 W1 -26.1(3) no
P3 Fe1 P1 P2 45.09(7) no
C16 Fe1 P1 P2 90.16(19) no
C17 Fe1 P1 P2 119.1(3) no
P1 Fe1 P2 W2 -122.10(13) no
P3 Fe1 P2 W2 119.81(13) no
C16 Fe1 P2 W2 159.7(2) no
C17 Fe1 P2 W2 -161.1(2) no
C24 Fe1 P2 W2 59.0(5) no
C25 Fe1 P2 W2 39.0(2) no
C26 Fe1 P2 W2 0.2(2) no
C27 Fe1 P2 W2 -38.8(2) no
C28 Fe1 P2 W2 -58.9(4) no
P3 Fe1 P2 P1 -118.08(9) no
C16 Fe1 P2 P1 -78.25(18) no
C17 Fe1 P2 P1 -39.02(19) no
C24 Fe1 P2 P1 -179.0(4) no
C25 Fe1 P2 P1 161.10(19) no
C26 Fe1 P2 P1 122.27(18) no
C27 Fe1 P2 P1 83.3(2) no
C28 Fe1 P2 P1 63.2(4) no
P1 Fe1 P2 P3 118.08(9) no
C16 Fe1 P2 P3 39.84(17) no
C17 Fe1 P2 P3 79.07(19) no
C24 Fe1 P2 P3 -60.9(4) no
C25 Fe1 P2 P3 -80.82(19) no
C26 Fe1 P2 P3 -119.64(18) no
C27 Fe1 P2 P3 -158.6(2) no
C28 Fe1 P2 P3 -178.7(4) no
C25 Fe1 C28 C24 38.7(3) no
C26 Fe1 C28 C24 82.2(4) no
C27 Fe1 C28 C24 120.0(5) no
P1 Fe1 C28 C27 79.6(3) no
P2 Fe1 C28 C27 28.6(6) no
P3 Fe1 C28 C27 -149.2(3) no
C16 Fe1 C28 C27 164.7(3) no
C17 Fe1 C28 C27 126.3(4) no
C26 Fe1 P1 P2 -80.3(2) no
C27 Fe1 P1 P2 -116.52(18) no
C28 Fe1 P1 P2 -155.93(18) no
P2 Fe1 P1 C17 -119.1(3) no
P3 Fe1 P1 C17 -74.0(3) no
C16 Fe1 P1 C17 -29.0(3) no
C24 Fe1 P1 C17 60.1(4) no
C26 Fe1 P1 C17 160.6(3) no
C27 Fe1 P1 C17 124.4(3) no
C28 Fe1 P1 C17 85.0(3) no
P1 Fe1 C17 C18 117.2(7) no
P2 Fe1 C17 C18 162.2(7) no
P1 Fe1 P3 W3 169.3(2) no
P2 Fe1 P3 W3 -145.7(2) no
C16 Fe1 P3 W3 96.4(3) no
C17 Fe1 P3 W3 124.4(3) no
C24 Fe1 P3 W3 13.0(3) no
C25 Fe1 P3 W3 -26.9(3) no
C26 Fe1 P3 W3 -63.6(3) no
C28 Fe1 P3 W3 33.1(4) no
P1 Fe1 P3 P2 -45.03(7) no
C16 Fe1 P3 P2 -117.9(2) no
C17 Fe1 P3 P2 -89.9(2) no
C24 Fe1 P3 P2 158.73(18) no
C25 Fe1 P3 P2 118.80(17) no
C26 Fe1 P3 P2 82.1(2) no
C28 Fe1 P3 P2 178.8(4) no
P1 Fe1 P3 C16 72.9(2) no
P2 Fe1 P3 C16 117.9(2) no
C17 Fe1 P3 C16 28.0(3) no
C24 Fe1 P3 C16 -83.3(3) no
C25 Fe1 P3 C16 -123.3(3) no
C26 Fe1 P3 C16 -160.0(3) no
C28 Fe1 P3 C16 -63.2(4) no
P1 Fe1 C16 P3 -99.75(18) no
P2 Fe1 C16 P3 -45.71(16) no
C17 Fe1 C16 P3 -133.2(4) no
C24 Fe1 C16 P3 111.9(2) no
C25 Fe1 C16 P3 73.3(3) no
C26 Fe1 C16 P3 56.9(8) no
C27 Fe1 C16 P3 173.7(4) no
C28 Fe1 C16 P3 151.4(2) no
P1 Fe1 C16 C17 33.5(3) no
P2 Fe1 C16 C17 87.5(4) no
P3 Fe1 C16 C17 133.2(4) no
C24 Fe1 C16 C17 -114.9(4) no
C25 Fe1 C16 C17 -153.5(4) no
C26 Fe1 C16 C17 -169.9(6) no
C27 Fe1 C16 C17 -53.1(7) no
C28 Fe1 C16 C17 -75.4(4) no
P2 Fe1 C24 C28 -144.8(4) no
P3 Fe1 C24 C28 165.3(3) no
C16 Fe1 C24 C28 118.6(3) no
C17 Fe1 C24 C28 79.8(4) no
C25 Fe1 C24 C28 -117.3(5) no
C26 Fe1 C24 C28 -79.6(4) no
C27 Fe1 C24 C28 -36.5(3) no
P1 Fe1 C24 C29 -74.9(7) no
P2 Fe1 C24 C29 103.5(7) no
P3 Fe1 C24 C29 53.5(6) no
P2 Fe1 C17 P1 44.96(17) no
P3 Fe1 C17 P1 99.0(2) no
C16 Fe1 C17 P1 131.6(4) no
C24 Fe1 C17 P1 -150.7(2) no
C25 Fe1 C17 P1 -174.4(4) no
C27 Fe1 C17 P1 -73.1(3) no
C28 Fe1 C17 P1 -110.2(2) no
P1 Fe1 C17 C16 -131.6(4) no
P2 Fe1 C17 C16 -86.6(3) no
P3 Fe1 C17 C16 -32.6(3) no
C24 Fe1 C17 C16 77.8(4) no
C25 Fe1 C17 C16 54.0(7) no
C27 Fe1 C17 C16 155.4(4) no
C28 Fe1 C17 C16 118.3(4) no
C28 Fe1 C26 C27 37.5(3) no
P3 Fe1 C24 C25 -77.4(3) no
C16 Fe1 C24 C25 -124.1(3) no
C17 Fe1 C24 C25 -162.9(3) no
C24 Fe1 C17 C18 -33.5(7) no
C25 Fe1 C17 C18 -57.2(9) no
C27 Fe1 C17 C18 44.1(8) no
C28 Fe1 C17 C18 7.0(7) no
C24 Fe1 C27 C37 159.2(7) no
C24 Fe1 C27 C26 -81.2(4) no
C25 Fe1 C27 C26 -37.2(3) no
C28 Fe1 C27 C26 -118.4(5) no
P1 Fe1 C27 C28 -112.6(3) no
P2 Fe1 C27 C28 -166.9(3) no
C16 Fe1 C27 C28 -32.2(7) no
C17 Fe1 C27 C28 -68.5(4) no
C24 Fe1 C27 C28 37.3(3) no
C25 Fe1 C27 C28 81.2(4) no
C26 Fe1 C27 C28 118.4(5) no
P1 Fe1 C27 C37 9.3(7) no
P2 Fe1 C27 C37 -44.9(7) no
C16 Fe1 C27 C37 89.7(8) no
C17 Fe1 C27 C37 53.4(7) no
P1 Fe1 C24 C28 36.9(5) no
C25 Fe1 C27 C37 -156.9(7) no
C26 Fe1 C27 C37 -119.7(8) no
C28 Fe1 C27 C37 121.9(8) no
C28 Fe1 C25 C26 79.9(4) no
P2 Fe1 C25 C33 33.5(6) no
P3 Fe1 C25 C33 -20.0(6) no
P1 Fe1 C24 C25 154.2(3) no
P2 Fe1 C24 C25 -27.4(6) no
C17 Fe1 C25 C33 -100.5(7) no
C24 Fe1 C25 C33 -134.9(7) no
C26 Fe1 C25 C33 106.8(7) no
C26 Fe1 C24 C25 37.7(3) no
C27 Fe1 C24 C25 80.8(4) no
C28 Fe1 C24 C25 117.3(5) no
C27 Fe1 C24 C29 -148.2(7) no
C28 Fe1 C24 C29 -111.7(7) no
C25 Fe1 C28 C27 -81.3(4) no
C26 Fe1 C28 C27 -37.8(3) no
P1 Fe1 C28 C24 -160.4(3) no
P2 Fe1 C28 C24 148.6(3) no
P3 Fe1 C28 C24 -29.2(5) no
C16 Fe1 C28 C24 -75.3(4) no
C17 Fe1 C28 C24 -113.7(4) no
P3 Fe1 C25 C24 114.9(3) no
C16 Fe1 C25 C24 70.6(4) no
C16 Fe1 C24 C29 6.8(7) no
C17 Fe1 C24 C29 -31.9(7) no
C25 Fe1 C24 C29 130.9(8) no
C26 Fe1 C24 C29 168.6(7) no
C28 Fe1 C25 C24 -38.5(3) no
P2 Fe1 C25 C26 -73.3(4) no
P3 Fe1 C25 C26 -126.8(3) no
C16 Fe1 C25 C26 -171.1(4) no
P1 Fe1 C26 C27 -65.4(4) no
P2 Fe1 C26 C27 -119.3(3) no
P3 Fe1 C26 C27 -173.6(3) no
C16 Fe1 C26 C27 141.9(7) no
C24 Fe1 C26 C27 81.4(4) no
C25 Fe1 C26 C27 119.6(5) no
C16 Fe1 C25 C33 -64.3(6) no
C16 Fe1 C26 C25 22.3(9) no
C17 Fe1 C25 C24 34.4(7) no
C27 Fe1 C25 C33 143.8(6) no
C28 Fe1 C25 C33 -173.4(6) no
P1 Fe1 C26 C25 175.0(3) no
P2 Fe1 C26 C25 121.1(3) no
P3 Fe1 C26 C25 66.8(4) no
C27 Fe1 C25 C26 37.0(4) no
C17 Fe1 C25 C26 152.7(5) no
C24 Fe1 C25 C26 118.3(5) no
P2 Fe1 C25 C24 168.4(3) no
C24 Fe1 C28 C27 -120.0(5) no
C27 Fe1 C25 C24 -81.3(4) no
C24 Fe1 C26 C25 -38.2(4) no
C26 Fe1 C25 C24 -118.3(5) no
C27 Fe1 C26 C25 -119.6(5) no
C28 Fe1 C26 C25 -82.1(4) no
W1 P1 P2 Fe1 -159.57(11) no
P2 P1 C17 C16 1.4(5) no
W1 P1 P2 P3 147.83(9) no
C17 P1 P2 W2 -174.4(2) no
Fe1 P1 C17 C18 -132.2(6) no
W1 P1 C17 Fe1 155.99(12) no
Fe1 P1 P2 W2 135.27(11) no
C17 P1 P2 Fe1 50.4(2) no
C17 P1 P2 P3 -2.2(2) no
Fe1 P1 C17 C16 54.0(5) no
W1 P1 P2 W2 -24.30(16) no
Fe1 P1 P2 P3 -52.60(7) no
W1 P1 C17 C18 23.8(6) no
W1 P1 C17 C16 -150.0(4) no
P2 P1 C17 C18 175.2(5) no
P2 P1 C17 Fe1 -52.58(16) no
W2 P2 P3 Fe1 -134.87(10) no
Fe1 P2 P3 C16 -50.5(2) no
P1 P2 P3 W3 -145.04(10) no
P1 P2 P3 C16 2.4(2) no
W2 P2 P3 C16 174.7(2) no
P1 P2 P3 Fe1 52.86(7) no
Fe1 P2 P3 W3 162.11(12) no
W2 P2 P3 W3 27.24(17) no
P2 P3 C16 C17 -2.1(5) no
Fe1 P3 C16 C17 -55.5(5) no
W3 P3 C16 C17 151.3(4) no
W3 P3 C16 Fe1 -153.20(10) no
P2 P3 C16 Fe1 53.42(15) no
P3 C16 C17 C18 -173.4(5) no
Fe1 C16 C17 P1 -56.2(4) no
Fe1 C16 C17 C18 129.9(6) no
P3 C16 C17 Fe1 56.7(4) no
P3 C16 C17 P1 0.5(8) no
Fe1 C17 C18 C23 132.5(6) no
Fe1 C17 C18 C19 -52.4(9) no
C16 C17 C18 C19 -141.3(7) no
C16 C17 C18 C23 43.6(9) no
P1 C17 C18 C23 -130.3(6) no
P1 C17 C18 C19 44.9(8) no
C17 C18 C23 C22 172.8(7) no
C23 C18 C19 C20 2.8(10) no
C19 C18 C23 C22 -2.5(10) no
C17 C18 C19 C20 -172.3(6) no
C18 C19 C20 C21 -1.5(11) no
C19 C20 C21 C22 -0.1(12) no
C20 C21 C22 C23 0.4(13) no
C21 C22 C23 C18 1.0(12) no
C29 C24 C25 Fe1 -132.1(7) no
Fe1 C24 C29 C30 73.6(8) no
C29 C24 C25 C26 169.6(6) no
C25 C24 C28 Fe1 -60.5(4) no
C28 C24 C29 C30 -14.5(8) no
C29 C24 C28 Fe1 129.1(5) no
C29 C24 C28 C27 -168.7(5) no
C25 C24 C28 C27 1.7(7) no
C25 C24 C29 C32 -66.1(9) no
C28 C24 C29 C31 -135.4(6) no
C28 C24 C29 C32 101.3(7) no
C29 C24 C25 C33 4.4(12) no
Fe1 C24 C28 C27 62.2(4) no
C25 C24 C29 C31 57.2(9) no
Fe1 C24 C29 C31 -47.3(8) no
Fe1 C24 C29 C32 -170.6(5) no
C28 C24 C25 C26 0.9(7) no
C28 C24 C25 Fe1 59.2(4) no
C28 C24 C25 C33 -164.3(6) no
C25 C24 C29 C30 178.1(7) no
Fe1 C24 C25 C33 136.5(7) no
Fe1 C24 C25 C26 -58.3(4) no
Fe1 C25 C26 C27 -62.4(4) no
C24 C25 C26 Fe1 59.2(4) no
C24 C25 C33 C36 89.0(8) no
C26 C25 C33 C34 40.5(7) no
C24 C25 C33 C34 -155.5(7) no
C24 C25 C33 C35 -32.0(10) no
C26 C25 C33 C35 164.0(6) no
Fe1 C25 C33 C34 -45.5(7) no
C26 C25 C33 C36 -75.0(7) no
C33 C25 C26 C27 165.1(5) no
Fe1 C25 C33 C36 -161.1(5) no
C24 C25 C26 C27 -3.2(7) no
C33 C25 C26 Fe1 -132.5(5) no
Fe1 C25 C33 C35 78.0(8) no
Fe1 C26 C27 C28 -58.1(4) no
Fe1 C26 C27 C37 134.2(6) no
C25 C26 C27 C28 4.2(7) no
C25 C26 C27 C37 -163.6(6) no
C25 C26 C27 Fe1 62.3(4) no
C26 C27 C28 Fe1 58.0(4) no
C26 C27 C28 C24 -3.6(7) no
C37 C27 C28 Fe1 -134.5(6) no
C37 C27 C28 C24 163.9(6) no
Fe1 C27 C37 C38 58.7(8) no
Fe1 C27 C37 C39 -65.0(9) no
Fe1 C27 C28 C24 -61.6(4) no
C26 C27 C37 C38 -37.7(8) no
C26 C27 C37 C39 -161.5(6) no
C26 C27 C37 C40 80.7(8) no
C28 C27 C37 C38 157.1(6) no
C28 C27 C37 C39 33.3(9) no
C28 C27 C37 C40 -84.5(7) no
Fe1 C27 C37 C40 177.1(5) no
